data_7204542
loop_
_publ_author_name
'Edwards, Dennis A.'
'Mahon, Mary F.'
'Molloy, Kieran C.'
'Ogrodnik, Virginie'

_publ_section_title
;
 Aerosol-assisted chemical vapour deposition of silver films from
 adducts of functionalised silver carboxylates
;
_journal_issue 3
_journal_name_full 'Journal of Materials Chemistry'
_journal_page_first 563
_journal_paper_doi 10.1039/b210085c
_journal_volume 13
_journal_year 2003
_chemical_formula_sum 'C41 H37 Ag O2 P2'
_chemical_formula_weight 731.52
_chemical_name_systematic
; 
? 
;
_space_group_IT_number 14
_symmetry_cell_setting monoclinic
_symmetry_space_group_name_Hall '-P 2ybc'
_symmetry_space_group_name_H-M 'P 1 21/c 1'
_atom_sites_solution_hydrogens geom
_atom_sites_solution_primary direct
_atom_sites_solution_secondary difmap
_audit_creation_method SHELXL
_cell_angle_alpha 90.00
_cell_angle_beta 103.23(2)
_cell_angle_gamma 90.00
_cell_formula_units_Z 4
_cell_length_a 10.616(2)
_cell_length_b 18.141(3)
_cell_length_c 18.628(3)
_cell_measurement_temperature 293(2)
_cell_volume 3492.3(11)
_computing_structure_refinement 'SHELXL-93 (Sheldrick, 1993)'
_computing_structure_solution 'SHELXS-86 (Sheldrick, 1990)'
_diffrn_ambient_temperature 293(2)
_diffrn_radiation_monochromator graphite
_diffrn_radiation_source 'fine-focus sealed tube'
_diffrn_radiation_wavelength 0.70930
_diffrn_reflns_av_R_equivalents 0.0247
_diffrn_reflns_av_sigmaI/netI 0.0240
_diffrn_reflns_limit_h_max 12
_diffrn_reflns_limit_h_min 0
_diffrn_reflns_limit_k_max 20
_diffrn_reflns_limit_k_min 0
_diffrn_reflns_limit_l_max 20
_diffrn_reflns_limit_l_min -21
_diffrn_reflns_number 5789
_diffrn_reflns_theta_max 23.92
_diffrn_reflns_theta_min 2.24
_exptl_absorpt_coefficient_mu 0.703
_exptl_absorpt_correction_type none
_exptl_crystal_density_diffrn 1.391
_exptl_crystal_F_000 1504
_exptl_crystal_size_max 0.3
_exptl_crystal_size_mid 0.3
_exptl_crystal_size_min 0.25
_refine_diff_density_max 0.337
_refine_diff_density_min -0.381
_refine_diff_density_rms 0.052
_refine_ls_extinction_coef 0.0032(2)
_refine_ls_extinction_expression Fc^*^=kFc[1+0.001xFc^2^\l^3^/sin(2\q)]^-1/4^
_refine_ls_extinction_method SHELXL
_refine_ls_goodness_of_fit_all 1.045
_refine_ls_goodness_of_fit_obs 1.020
_refine_ls_matrix_type full
_refine_ls_number_parameters 421
_refine_ls_number_reflns 5459
_refine_ls_number_restraints 1
_refine_ls_restrained_S_all 1.056
_refine_ls_restrained_S_obs 1.020
_refine_ls_R_factor_all 0.0460
_refine_ls_R_factor_obs 0.0245
_refine_ls_shift/esd_max -0.228
_refine_ls_shift/esd_mean 0.002
_refine_ls_structure_factor_coef Fsqd
_refine_ls_weighting_details 'w=1/[\s^2^(Fo^2^)+(0.0283P)^2^+2.2795P] where P=(Fo^2^+2Fc^2^)/3'
_refine_ls_weighting_scheme calc
_refine_ls_wR_factor_all 0.0646
_refine_ls_wR_factor_obs 0.0548
_reflns_number_observed 4305
_reflns_number_total 5462
_reflns_observed_criterion >2sigma(I)
_cod_data_source_file b210085c.txt
_cod_data_source_block 96dae7
_cod_depositor_comments
;
The following automatic conversions were performed:

'_refine_ls_weighting_scheme' value 'calc
w=1/[\s^2^(Fo^2^)+(0.0283P)^2^+2.2795P] where P=(Fo^2^+2Fc^2^)/3' was
changed to 'calc'. New tag '_refine_ls_weighting_details' was
created. The value of the new tag was set to
'w=1/[\s^2^(Fo^2^)+(0.0283P)^2^+2.2795P] where P=(Fo^2^+2Fc^2^)/3'.

Automatic conversion script
Id: cif_fix_values 3143 2015-03-26 13:38:13Z robertas 
;
_cod_original_cell_volume 3492.3(10)
_cod_original_sg_symbol_H-M P21/c
_cod_database_code 7204542

loop_
_symmetry_equiv_pos_as_xyz
'x, y, z'
'-x, y+1/2, -z+1/2'
'-x, -y, -z'
'x, -y-1/2, z-1/2'

loop_
_atom_site_aniso_label
_atom_site_aniso_U_11
_atom_site_aniso_U_22
_atom_site_aniso_U_33
_atom_site_aniso_U_23
_atom_site_aniso_U_13
_atom_site_aniso_U_12
Ag1 0.03704(12) 0.03092(12) 0.04346(13) 0.00557(9) 0.00698(8) 0.00059(9)
P1 0.0317(3) 0.0269(3) 0.0329(3) 0.0018(3) 0.0073(3) 0.0004(3)
P2 0.0309(3) 0.0277(3) 0.0362(4) 0.0023(3) 0.0089(3) 0.0001(3)
O1 0.0501(11) 0.0466(11) 0.0367(11) 0.0020(9) 0.0136(9) -0.0095(9)
O2 0.0584(13) 0.0595(13) 0.0405(11) -0.0120(10) 0.0187(10) -0.0206(10)
C1 0.0352(14) 0.0301(13) 0.0394(15) -0.0020(11) 0.0137(12) -0.0070(11)
C2 0.040(2) 0.041(2) 0.049(2) 0.0056(13) 0.0166(13) 0.0038(13)
C3 0.047(2) 0.046(2) 0.086(3) 0.004(2) 0.030(2) 0.0078(15)
C4 0.064(2) 0.057(2) 0.092(3) -0.021(2) 0.049(2) -0.005(2)
C5 0.069(2) 0.082(3) 0.053(2) -0.021(2) 0.033(2) -0.016(2)
C6 0.049(2) 0.061(2) 0.041(2) -0.0017(15) 0.0149(14) -0.0019(15)
C7 0.0299(13) 0.0323(14) 0.0320(13) 0.0001(11) 0.0033(11) 0.0000(11)
C8 0.0365(14) 0.037(2) 0.047(2) -0.0038(12) 0.0096(12) 0.0001(12)
C9 0.048(2) 0.034(2) 0.058(2) -0.0064(13) 0.0047(14) -0.0059(13)
C10 0.041(2) 0.050(2) 0.067(2) -0.003(2) 0.0078(15) -0.0161(14)
C11 0.037(2) 0.059(2) 0.084(2) -0.009(2) 0.021(2) -0.0051(15)
C12 0.042(2) 0.038(2) 0.064(2) -0.0074(14) 0.0170(14) -0.0011(13)
C13 0.0399(15) 0.0286(13) 0.0374(14) 0.0016(11) 0.0107(12) -0.0014(11)
C14 0.048(2) 0.070(2) 0.048(2) -0.008(2) 0.0161(14) -0.012(2)
C15 0.067(2) 0.100(3) 0.052(2) -0.019(2) 0.028(2) -0.017(2)
C16 0.082(2) 0.072(2) 0.040(2) -0.012(2) 0.016(2) -0.025(2)
C17 0.055(2) 0.045(2) 0.046(2) 0.0032(14) -0.0012(14) -0.0109(15)
C18 0.041(2) 0.0381(15) 0.047(2) 0.0018(13) 0.0068(13) 0.0021(12)
C19 0.0309(13) 0.0361(14) 0.0410(15) 0.0104(12) 0.0078(12) 0.0035(11)
C20 0.050(2) 0.042(2) 0.057(2) 0.0053(14) 0.0156(15) -0.0074(14)
C21 0.048(2) 0.067(2) 0.078(2) 0.017(2) 0.014(2) -0.017(2)
C22 0.046(2) 0.079(3) 0.082(3) 0.034(2) 0.028(2) 0.002(2)
C23 0.069(2) 0.073(2) 0.067(2) 0.017(2) 0.039(2) 0.019(2)
C24 0.053(2) 0.048(2) 0.052(2) 0.0083(14) 0.0234(15) 0.0033(15)
C25 0.0354(14) 0.0299(13) 0.0359(14) 0.0036(11) 0.0139(11) 0.0002(11)
C26 0.043(2) 0.037(2) 0.053(2) 0.0046(13) 0.0076(14) 0.0021(13)
C27 0.062(2) 0.041(2) 0.081(2) 0.018(2) 0.020(2) 0.015(2)
C28 0.079(2) 0.030(2) 0.089(3) -0.007(2) 0.035(2) -0.002(2)
C29 0.060(2) 0.041(2) 0.065(2) -0.015(2) 0.021(2) -0.010(2)
C30 0.041(2) 0.037(2) 0.043(2) -0.0030(12) 0.0126(13) -0.0012(12)
C31 0.0302(13) 0.0298(13) 0.0331(13) 0.0006(10) 0.0094(10) 0.0031(10)
C32 0.045(2) 0.0324(14) 0.041(2) 0.0028(12) 0.0082(13) -0.0014(12)
C33 0.051(2) 0.046(2) 0.040(2) 0.0101(13) 0.0117(13) 0.0026(14)
C34 0.055(2) 0.061(2) 0.0338(15) -0.0025(14) 0.0076(13) -0.005(2)
C35 0.070(2) 0.054(2) 0.046(2) -0.013(2) 0.011(2) -0.023(2)
C36 0.053(2) 0.042(2) 0.040(2) -0.0008(13) 0.0137(13) -0.0140(14)
C37 0.0294(13) 0.0388(15) 0.039(2) 0.0011(12) 0.0100(11) 0.0025(11)
C38 0.0338(14) 0.045(2) 0.0374(14) 0.0032(13) 0.0059(12) -0.0043(12)
C39 0.058(2) 0.051(2) 0.048(2) -0.003(2) 0.0088(15) -0.014(2)
C40 0.056(2) 0.067(2) 0.059(2) 0.003(2) 0.024(2) -0.012(2)
C41 0.104(3) 0.057(2) 0.089(3) -0.013(2) 0.021(2) -0.031(2)

loop_
_atom_site_label
_atom_site_type_symbol
_atom_site_fract_x
_atom_site_fract_y
_atom_site_fract_z
_atom_site_U_iso_or_equiv
_atom_site_thermal_displace_type
_atom_site_occupancy
_atom_site_calc_flag
_atom_site_refinement_flags
_atom_site_disorder_group
Ag1 Ag 0.13803(2) 0.198173(10) 0.120959(11) 0.03750(8) Uani 1 d . .
P1 P 0.07486(6) 0.32027(3) 0.07571(4) 0.0305(2) Uani 1 d . .
P2 P 0.35211(6) 0.14523(4) 0.17381(4) 0.0314(2) Uani 1 d . .
O1 O -0.0153(2) 0.10467(10) 0.06135(10) 0.0439(5) Uani 1 d . .
O2 O 0.0010(2) 0.12331(11) 0.18002(10) 0.0516(5) Uani 1 d . .
C1 C -0.0432(2) 0.36972(14) 0.11467(14) 0.0341(6) Uani 1 d . .
C2 C -0.1387(3) 0.41428(15) 0.0729(2) 0.0422(7) Uani 1 d . .
H2 H -0.1516(3) 0.41497(15) 0.0218(2) 0.051 Uiso 1 calc R .
C3 C -0.2151(3) 0.4578(2) 0.1073(2) 0.0574(8) Uani 1 d . .
H3 H -0.2793(3) 0.4874(2) 0.0791(2) 0.069 Uiso 1 calc R .
C4 C -0.1963(3) 0.4574(2) 0.1825(2) 0.0660(10) Uani 1 d . .
H4 H -0.2464(3) 0.4874(2) 0.2055(2) 0.079 Uiso 1 calc R .
C5 C -0.1035(3) 0.4126(2) 0.2239(2) 0.0650(10) Uani 1 d . .
H5 H -0.0913(3) 0.4120(2) 0.2750(2) 0.078 Uiso 1 calc R .
C6 C -0.0283(3) 0.3684(2) 0.1905(2) 0.0496(7) Uani 1 d . .
H6 H 0.0331(3) 0.3374(2) 0.2191(2) 0.060 Uiso 1 calc R .
C7 C 0.2055(2) 0.38794(13) 0.08597(13) 0.0320(6) Uani 1 d . .
C8 C 0.1929(3) 0.46060(14) 0.10568(15) 0.0402(6) Uani 1 d . .
H8 H 0.1164(3) 0.47647(14) 0.11691(15) 0.048 Uiso 1 calc R .
C9 C 0.2938(3) 0.5099(2) 0.1088(2) 0.0477(7) Uani 1 d . .
H9 H 0.2843(3) 0.5586(2) 0.1221(2) 0.057 Uiso 1 calc R .
C10 C 0.4072(3) 0.4876(2) 0.0925(2) 0.0534(8) Uani 1 d . .
H10 H 0.4741(3) 0.5210(2) 0.0940(2) 0.064 Uiso 1 calc R .
C11 C 0.4214(3) 0.4150(2) 0.0737(2) 0.0585(8) Uani 1 d . .
H11 H 0.4983(3) 0.3995(2) 0.0627(2) 0.070 Uiso 1 calc R .
C12 C 0.3218(3) 0.3654(2) 0.0711(2) 0.0471(7) Uani 1 d . .
H12 H 0.3329(3) 0.3164(2) 0.0593(2) 0.057 Uiso 1 calc R .
C13 C 0.3978(2) 0.16835(14) 0.27165(14) 0.0350(6) Uani 1 d . .
C14 C 0.2986(3) 0.1818(2) 0.3067(2) 0.0546(8) Uani 1 d . .
H14 H 0.2132(3) 0.1773(2) 0.2805(2) 0.066 Uiso 1 calc R .
C15 C 0.3249(4) 0.2020(2) 0.3802(2) 0.0707(10) Uani 1 d . .
H15 H 0.2573(4) 0.2107(2) 0.4032(2) 0.085 Uiso 1 calc R .
C16 C 0.4502(4) 0.2091(2) 0.4193(2) 0.0641(9) Uani 1 d . .
H16 H 0.4675(4) 0.2236(2) 0.4685(2) 0.077 Uiso 1 calc R .
C17 C 0.5504(3) 0.1950(2) 0.3859(2) 0.0506(7) Uani 1 d . .
H17 H 0.6354(3) 0.1991(2) 0.4128(2) 0.061 Uiso 1 calc R .
C18 C 0.5253(3) 0.17473(15) 0.3128(2) 0.0426(7) Uani 1 d . .
H18 H 0.5937(3) 0.16521(15) 0.2906(2) 0.051 Uiso 1 calc R .
C19 C 0.4911(2) 0.17305(14) 0.13768(14) 0.0361(6) Uani 1 d . .
C20 C 0.5527(3) 0.2400(2) 0.1573(2) 0.0492(7) Uani 1 d . .
H20 H 0.5234(3) 0.2711(2) 0.1897(2) 0.059 Uiso 1 calc R .
C21 C 0.6571(3) 0.2610(2) 0.1293(2) 0.0642(9) Uani 1 d . .
H21 H 0.6982(3) 0.3057(2) 0.1435(2) 0.077 Uiso 1 calc R .
C22 C 0.6998(3) 0.2167(2) 0.0812(2) 0.0672(10) Uani 1 d . .
H22 H 0.7710(3) 0.2308(2) 0.0633(2) 0.081 Uiso 1 calc R .
C23 C 0.6391(3) 0.1516(2) 0.0591(2) 0.0656(10) Uani 1 d . .
H23 H 0.6674(3) 0.1220(2) 0.0252(2) 0.079 Uiso 1 calc R .
C24 C 0.5344(3) 0.1294(2) 0.0875(2) 0.0493(7) Uani 1 d . .
H24 H 0.4934(3) 0.0849(2) 0.0725(2) 0.059 Uiso 1 calc R .
C25 C 0.3591(2) 0.04475(13) 0.16990(14) 0.0328(6) Uani 1 d . .
C26 C 0.4615(3) 0.0049(2) 0.2115(2) 0.0451(7) Uani 1 d . .
H26 H 0.5270(3) 0.0291(2) 0.2449(2) 0.054 Uiso 1 calc R .
C27 C 0.4665(3) -0.0706(2) 0.2034(2) 0.0608(9) Uani 1 d . .
H27 H 0.5349(3) -0.0973(2) 0.2317(2) 0.073 Uiso 1 calc R .
C28 C 0.3700(3) -0.1065(2) 0.1533(2) 0.0632(9) Uani 1 d . .
H28 H 0.3742(3) -0.1573(2) 0.1475(2) 0.076 Uiso 1 calc R .
C29 C 0.2679(3) -0.0675(2) 0.1122(2) 0.0543(8) Uani 1 d . .
H29 H 0.2028(3) -0.0919(2) 0.0788(2) 0.065 Uiso 1 calc R .
C30 C 0.2620(3) 0.00818(15) 0.12052(15) 0.0397(6) Uani 1 d . .
H30 H 0.1925(3) 0.03452(15) 0.09279(15) 0.048 Uiso 1 calc R .
C31 C 0.0102(2) 0.31846(13) -0.02388(13) 0.0307(6) Uani 1 d . .
C32 C 0.0296(3) 0.37528(15) -0.07009(14) 0.0398(6) Uani 1 d . .
H32 H 0.0721(3) 0.41790(15) -0.04996(14) 0.048 Uiso 1 calc R .
C33 C -0.0136(3) 0.3692(2) -0.1457(2) 0.0458(7) Uani 1 d . .
H33 H 0.0009(3) 0.4074(2) -0.1761(2) 0.055 Uiso 1 calc R .
C34 C -0.0775(3) 0.3073(2) -0.1759(2) 0.0502(7) Uani 1 d . .
H34 H -0.1068(3) 0.3033(2) -0.2268(2) 0.060 Uiso 1 calc R .
C35 C -0.0984(3) 0.2510(2) -0.1310(2) 0.0572(8) Uani 1 d . .
H35 H -0.1435(3) 0.2093(2) -0.1516(2) 0.069 Uiso 1 calc R .
C36 C -0.0533(3) 0.2554(2) -0.05509(15) 0.0445(7) Uani 1 d . .
H36 H -0.0656(3) 0.2162(2) -0.02525(15) 0.053 Uiso 1 calc R .
C37 C -0.0416(2) 0.08784(14) 0.12181(14) 0.0355(6) Uani 1 d . .
C38 C -0.1244(2) 0.0213(2) 0.12591(15) 0.0391(6) Uani 1 d . .
C39 C -0.1299(3) -0.0319(2) 0.0771(2) 0.0527(8) Uani 1 d D .
H39 H -0.0804(27) -0.0253(17) 0.0382(15) 0.063 Uiso 1 d D .
C40 C -0.1913(3) 0.0189(2) 0.1889(2) 0.0588(8) Uani 1 d . .
H40A H -0.2267(19) 0.0666(4) 0.1950(8) 0.088 Uiso 1 calc R .
H40B H -0.1302(6) 0.0054(12) 0.2334(3) 0.088 Uiso 1 calc R .
H40C H -0.2598(14) -0.0168(9) 0.1785(6) 0.088 Uiso 1 calc R .
C41 C -0.2012(4) -0.1040(2) 0.0749(2) 0.0836(12) Uani 1 d . .
H41A H -0.2048(24) -0.1280(8) 0.0285(7) 0.125 Uiso 1 calc R .
H41B H -0.2875(10) -0.0949(2) 0.0806(16) 0.125 Uiso 1 calc R .
H41C H -0.1566(16) -0.1351(6) 0.1143(10) 0.125 Uiso 1 calc R .

loop_
_atom_type_symbol
_atom_type_description
_atom_type_scat_dispersion_real
_atom_type_scat_dispersion_imag
_atom_type_scat_source
C C 0.0033 0.0016 'International Tables Vol C Tables 4.2.6.8 and 6.1.1.4'
H H 0.0000 0.0000 'International Tables Vol C Tables 4.2.6.8 and 6.1.1.4'
O O 0.0106 0.0060 'International Tables Vol C Tables 4.2.6.8 and 6.1.1.4'
P P 0.1023 0.0942 'International Tables Vol C Tables 4.2.6.8 and 6.1.1.4'
Ag Ag -0.8971 1.1015 'International Tables Vol C Tables 4.2.6.8 and 6.1.1.4'

loop_
_geom_angle_atom_site_label_1
_geom_angle_atom_site_label_2
_geom_angle_atom_site_label_3
_geom_angle
_geom_angle_site_symmetry_1
_geom_angle_site_symmetry_3
_geom_angle_publ_flag
P1 Ag1 O2 121.64(5) . . ?
P1 Ag1 O1 112.16(5) . . ?
O2 Ag1 O1 53.86(6) . . ?
P1 Ag1 P2 131.11(2) . . ?
O2 Ag1 P2 101.24(5) . . ?
O1 Ag1 P2 111.77(5) . . ?
C1 P1 C31 106.30(11) . . ?
C1 P1 C7 101.67(11) . . ?
C31 P1 C7 102.61(11) . . ?
C1 P1 Ag1 118.36(8) . . ?
C31 P1 Ag1 110.42(8) . . ?
C7 P1 Ag1 115.88(8) . . ?
C13 P2 C25 105.39(12) . . ?
C13 P2 C19 104.59(12) . . ?
C25 P2 C19 102.57(12) . . ?
C13 P2 Ag1 108.70(9) . . ?
C25 P2 Ag1 114.61(9) . . ?
C19 P2 Ag1 119.70(8) . . ?
C37 O1 Ag1 91.3(2) . . ?
C37 O2 Ag1 91.7(2) . . ?
C6 C1 C2 118.7(2) . . ?
C6 C1 P1 118.0(2) . . ?
C2 C1 P1 123.0(2) . . ?
C1 C2 C3 120.1(3) . . ?
C4 C3 C2 120.3(3) . . ?
C3 C4 C5 119.7(3) . . ?
C4 C5 C6 120.5(3) . . ?
C5 C6 C1 120.5(3) . . ?
C8 C7 C12 118.6(2) . . ?
C8 C7 P1 123.4(2) . . ?
C12 C7 P1 118.0(2) . . ?
C7 C8 C9 120.4(3) . . ?
C10 C9 C8 120.7(3) . . ?
C9 C10 C11 119.4(3) . . ?
C10 C11 C12 120.3(3) . . ?
C11 C12 C7 120.6(3) . . ?
C14 C13 C18 118.2(3) . . ?
C14 C13 P2 117.1(2) . . ?
C18 C13 P2 124.7(2) . . ?
C13 C14 C15 120.8(3) . . ?
C16 C15 C14 120.2(3) . . ?
C15 C16 C17 120.0(3) . . ?
C16 C17 C18 120.3(3) . . ?
C17 C18 C13 120.5(3) . . ?
C24 C19 C20 118.0(3) . . ?
C24 C19 P2 120.8(2) . . ?
C20 C19 P2 121.1(2) . . ?
C21 C20 C19 120.9(3) . . ?
C22 C21 C20 120.2(3) . . ?
C21 C22 C23 120.5(3) . . ?
C22 C23 C24 119.9(3) . . ?
C19 C24 C23 120.6(3) . . ?
C30 C25 C26 119.4(2) . . ?
C30 C25 P2 118.3(2) . . ?
C26 C25 P2 122.1(2) . . ?
C27 C26 C25 120.1(3) . . ?
C28 C27 C26 120.1(3) . . ?
C29 C28 C27 120.3(3) . . ?
C28 C29 C30 119.9(3) . . ?
C25 C30 C29 120.2(3) . . ?
C36 C31 C32 118.6(2) . . ?
C36 C31 P1 118.4(2) . . ?
C32 C31 P1 122.8(2) . . ?
C33 C32 C31 120.7(3) . . ?
C34 C33 C32 120.2(3) . . ?
C33 C34 C35 119.7(3) . . ?
C34 C35 C36 120.9(3) . . ?
C31 C36 C35 119.8(3) . . ?
O2 C37 O1 122.6(2) . . ?
O2 C37 C38 117.9(2) . . ?
O1 C37 C38 119.5(2) . . ?
C39 C38 C40 124.3(3) . . ?
C39 C38 C37 119.1(3) . . ?
C40 C38 C37 116.6(2) . . ?
C38 C39 C41 126.6(3) . . ?

loop_
_geom_bond_atom_site_label_1
_geom_bond_atom_site_label_2
_geom_bond_distance
_geom_bond_site_symmetry_2
_geom_bond_publ_flag
Ag1 P1 2.4099(7) . ?
Ag1 O2 2.430(2) . ?
Ag1 O1 2.436(2) . ?
Ag1 P2 2.4562(8) . ?
P1 C1 1.822(3) . ?
P1 C31 1.825(2) . ?
P1 C7 1.829(3) . ?
P2 C13 1.824(3) . ?
P2 C25 1.826(3) . ?
P2 C19 1.827(3) . ?
O1 C37 1.259(3) . ?
O2 C37 1.253(3) . ?
C1 C6 1.385(4) . ?
C1 C2 1.388(4) . ?
C2 C3 1.389(4) . ?
C3 C4 1.370(5) . ?
C4 C5 1.371(5) . ?
C5 C6 1.377(4) . ?
C7 C8 1.383(4) . ?
C7 C12 1.387(4) . ?
C8 C9 1.386(4) . ?
C9 C10 1.369(4) . ?
C10 C11 1.378(4) . ?
C11 C12 1.381(4) . ?
C13 C14 1.382(4) . ?
C13 C18 1.400(4) . ?
C14 C15 1.383(4) . ?
C15 C16 1.368(5) . ?
C16 C17 1.373(5) . ?
C17 C18 1.376(4) . ?
C19 C24 1.381(4) . ?
C19 C20 1.388(4) . ?
C20 C21 1.381(4) . ?
C21 C22 1.357(5) . ?
C22 C23 1.363(5) . ?
C23 C24 1.395(4) . ?
C25 C30 1.383(4) . ?
C25 C26 1.385(4) . ?
C26 C27 1.380(4) . ?
C27 C28 1.380(5) . ?
C28 C29 1.371(5) . ?
C29 C30 1.385(4) . ?
C31 C36 1.385(4) . ?
C31 C32 1.388(3) . ?
C32 C33 1.382(4) . ?
C33 C34 1.365(4) . ?
C34 C35 1.370(4) . ?
C35 C36 1.387(4) . ?
C37 C38 1.505(4) . ?
C38 C39 1.318(4) . ?
C38 C40 1.504(4) . ?
C39 C41 1.508(4) . ?
